data_7061852
loop_
_publ_author_name
'Dkhar, Lincoln'
'Gupta, Hrishikesh'
'Poluri, Krishna Mohan'
'Gannon, Paige M.'
'Kaminsky, Werner'
'Kollipara, Mohan Rao'

_publ_section_title
;
 Influence of counterions on the formation of supramolecular platinum
 group metal complexes containing pyridyl thioamide derivatives:
 antioxidant and antimicrobial studies
;
_journal_issue 40
_journal_name_full 'New Journal of Chemistry'
_journal_page_first 19241
_journal_page_last 19253
_journal_paper_doi 10.1039/D2NJ03108F
_journal_volume 46
_journal_year 2022
_chemical_formula_moiety 'C21 H28 Cl2 N2 Ru S'
_chemical_formula_sum 'C21 H28 Cl2 N2 Ru S'
_chemical_formula_weight 512.48
_space_group_IT_number 14
_space_group_name_Hall '-P 2yab'
_space_group_name_H-M_alt 'P 1 21/a 1'
_symmetry_cell_setting monoclinic
_symmetry_Int_Tables_number 14
_symmetry_space_group_name_Hall '-P 2yab'
_symmetry_space_group_name_H-M 'P 1 21/a 1'
_atom_sites_solution_hydrogens geom
_atom_sites_solution_primary direct
_atom_sites_solution_secondary direct
_audit_conform_dict_location ftp://ftp.iucr.org/pub/cif_core.dic
_audit_conform_dict_name cif_core.dic
_audit_conform_dict_version 2.4.3
_audit_creation_date 2020-02-12T12:18:07-00:00
_audit_creation_method 'WinGX routine CIF_UPDATE'
_audit_update_record
;
2022-02-26 deposited with the CCDC.	2022-09-12 downloaded from the CCDC.
;
_cell_angle_alpha 90
_cell_angle_beta 108.9790(10)
_cell_angle_gamma 90
_cell_formula_units_Z 4
_cell_length_a 12.5100(2)
_cell_length_b 14.7339(3)
_cell_length_c 12.8760(3)
_cell_measurement_reflns_used 5404
_cell_measurement_temperature 100(2)
_cell_measurement_theta_max 20
_cell_measurement_theta_min 2
_cell_measurement_wavelength 0.71073
_cell_volume 2244.30(8)
_computing_cell_refinement 'HKL Scalepack (Otwinowski & Minor 1997)'
_computing_data_collection 'Collect (Bruker AXS BV, 1997-2004)'
_computing_data_reduction 'HKL Denzo and Scalepack (Otwinowski & Minor 1997)'
_computing_molecular_graphics 'ORTEP-3 for Windows (Farrugia, 2012)'
_computing_publication_material 'WinGX publication routines (Farrugia, 2012)'
_computing_structure_refinement 'SHELXL-2014/7 (Sheldrick, 2014)'
_computing_structure_solution 'SIR-92 (Altomare et al., 1994)'
_diffrn_ambient_temperature 100(2)
_diffrn_detector 'CCD plate'
_diffrn_detector_area_resol_mean 9
_diffrn_measured_fraction_theta_full 0.997
_diffrn_measured_fraction_theta_max 0.99
_diffrn_measurement_device '95mm CCD camera on \k-goniostat'
_diffrn_measurement_device_type KappaCCD
_diffrn_measurement_method 'CCD rotation images, thick slices'
_diffrn_orient_matrix_UB_11 -0.01145
_diffrn_orient_matrix_UB_12 -0.027189
_diffrn_orient_matrix_UB_13 -0.073996
_diffrn_orient_matrix_UB_21 -0.083603
_diffrn_orient_matrix_UB_22 0
_diffrn_orient_matrix_UB_23 -0.014936
_diffrn_orient_matrix_UB_31 -0.005006
_diffrn_orient_matrix_UB_32 0.062187
_diffrn_orient_matrix_UB_33 -0.032352
_diffrn_radiation_monochromator 'horizonally mounted graphite crystal'
_diffrn_radiation_probe x-ray
_diffrn_radiation_type MoK\a
_diffrn_radiation_wavelength 0.71073
_diffrn_reflns_av_R_equivalents 0.0478
_diffrn_reflns_av_unetI/netI 0.0685
_diffrn_reflns_Laue_measured_fraction_full 0.997
_diffrn_reflns_Laue_measured_fraction_max 0.99
_diffrn_reflns_limit_h_max 16
_diffrn_reflns_limit_h_min -16
_diffrn_reflns_limit_k_max 18
_diffrn_reflns_limit_k_min -19
_diffrn_reflns_limit_l_max 17
_diffrn_reflns_limit_l_min -17
_diffrn_reflns_number 9829
_diffrn_reflns_point_group_measured_fraction_full 0.997
_diffrn_reflns_point_group_measured_fraction_max 0.99
_diffrn_reflns_theta_full 25
_diffrn_reflns_theta_max 28.277
_diffrn_reflns_theta_min 3.09
_diffrn_source 'Enraf Nonius FR590'
_diffrn_standards_number 0
_exptl_absorpt_coefficient_mu 1.038
_exptl_absorpt_correction_T_max 0.167
_exptl_absorpt_correction_T_min -0.189
_exptl_absorpt_correction_type multi-scan
_exptl_absorpt_process_details 'Scalepack 2008'
_exptl_crystal_colour orange
_exptl_crystal_density_diffrn 1.517
_exptl_crystal_density_method 'not measured'
_exptl_crystal_description prism
_exptl_crystal_F_000 1048
_exptl_crystal_size_max 0.55
_exptl_crystal_size_mid 0.3
_exptl_crystal_size_min 0.15
_refine_diff_density_max 1.408
_refine_diff_density_min -1.452
_refine_diff_density_rms 0.142
_refine_ls_extinction_method none
_refine_ls_goodness_of_fit_ref 0.999
_refine_ls_hydrogen_treatment constr
_refine_ls_matrix_type full
_refine_ls_number_constraints 0
_refine_ls_number_parameters 247
_refine_ls_number_reflns 5512
_refine_ls_number_restraints 6
_refine_ls_restrained_S_all 1
_refine_ls_R_factor_all 0.0646
_refine_ls_R_factor_gt 0.0429
_refine_ls_shift/su_max 0.001
_refine_ls_shift/su_mean 0
_refine_ls_structure_factor_coef Fsqd
_refine_ls_weighting_details 'w=1/[\s^2^(Fo^2^)+(0.0200P)^2^+7.0000P] where P=(Fo^2^+2Fc^2^)/3'
_refine_ls_weighting_scheme calc
_refine_ls_wR_factor_gt 0.0878
_refine_ls_wR_factor_ref 0.0955
_reflns_Friedel_coverage 0
_reflns_number_gt 4056
_reflns_number_total 5512
_reflns_threshold_expression 'I > 2\s(I)'
_cod_data_source_file d2nj03108f2.cif
_cod_data_source_block shelx
_cod_depositor_comments 'Adding full bibliography for 7061852--7061867.cif.'
_cod_original_sg_symbol_H-M P21/a
_cod_database_code 7061852
_shelx_estimated_absorpt_t_min 0.599
_shelx_estimated_absorpt_t_max 0.86

loop_
_symmetry_equiv_pos_as_xyz
'x, y, z'
'-x+1/2, y+1/2, -z'
'-x, -y, -z'
'x-1/2, -y-1/2, z'

loop_
_atom_site_label
_atom_site_type_symbol
_atom_site_fract_x
_atom_site_fract_y
_atom_site_fract_z
_atom_site_U_iso_or_equiv
_atom_site_adp_type
_atom_site_occupancy
_atom_site_site_symmetry_order
_atom_site_calc_flag
_atom_site_refinement_flags_posn
_atom_site_refinement_flags_adp
_atom_site_refinement_flags_occupancy
_atom_site_disorder_assembly
_atom_site_disorder_group
C1 C 0.5467(3) 0.4230(2) 0.8370(3) 0.0165(7) Uani 1 1 d . . . . .
C2 C 0.6271(3) 0.3523(2) 0.8851(3) 0.0164(7) Uani 1 1 d . . . . .
H2 H 0.7051 0.3671 0.9136 0.02 Uiso 1 1 calc R U . . .
C3 C 0.5938(3) 0.2630(2) 0.8909(3) 0.0171(7) Uani 1 1 d . . . . .
H3 H 0.6494 0.2181 0.9224 0.021 Uiso 1 1 calc R U . . .
C4 C 0.4760(3) 0.2373(3) 0.8498(3) 0.0176(7) Uani 1 1 d . . . . .
C5 C 0.3992(3) 0.3064(2) 0.8042(3) 0.0157(7) Uani 1 1 d . U . . .
H5 H 0.3212 0.2914 0.7763 0.019 Uiso 1 1 calc R U . . .
C6 C 0.4311(3) 0.3975(3) 0.7971(3) 0.0169(7) Uani 1 1 d . . . . .
H6 H 0.3749 0.442 0.7655 0.02 Uiso 1 1 calc R U . . .
C7 C 0.5883(3) 0.5188(2) 0.8308(3) 0.0199(8) Uani 1 1 d . . . . .
H7 H 0.6629 0.5144 0.8182 0.024 Uiso 1 1 calc R U . . .
C8 C 0.6080(4) 0.5658(3) 0.9416(3) 0.0264(9) Uani 1 1 d . . . . .
H8A H 0.5354 0.5745 0.9539 0.04 Uiso 1 1 calc R U . . .
H8B H 0.6437 0.625 0.9412 0.04 Uiso 1 1 calc R U . . .
H8C H 0.6574 0.5282 1.0004 0.04 Uiso 1 1 calc R U . . .
C9 C 0.5099(3) 0.5753(3) 0.7382(3) 0.0242(8) Uani 1 1 d . . . . .
H9A H 0.4945 0.5426 0.6685 0.036 Uiso 1 1 calc R U . . .
H9B H 0.546 0.6335 0.7337 0.036 Uiso 1 1 calc R U . . .
H9C H 0.4387 0.5861 0.7526 0.036 Uiso 1 1 calc R U . . .
C10 C 0.4422(3) 0.1405(3) 0.8514(3) 0.0231(8) Uani 1 1 d . . . . .
H10A H 0.4494 0.1228 0.9268 0.035 Uiso 1 1 calc R U . . .
H10B H 0.4914 0.1021 0.8242 0.035 Uiso 1 1 calc R U . . .
H10C H 0.3635 0.1328 0.8043 0.035 Uiso 1 1 calc R U . . .
C11 C 0.3243(3) 0.2388(2) 0.5378(3) 0.0158(7) Uani 1 1 d . . . . .
H11 H 0.3376 0.187 0.5842 0.019 Uiso 1 1 calc R U . . .
C12 C 0.2318(3) 0.2382(2) 0.4429(3) 0.0164(7) Uani 1 1 d . . . . .
H12 H 0.1825 0.1874 0.4254 0.02 Uiso 1 1 calc R U . . .
C13 C 0.2119(3) 0.3131(2) 0.3733(3) 0.0137(7) Uani 1 1 d . . . . .
C14 C 0.2856(3) 0.3862(2) 0.4034(3) 0.0168(7) Uani 1 1 d . . . . .
H14 H 0.2746 0.4384 0.3578 0.02 Uiso 1 1 calc R U . . .
C15 C 0.3752(3) 0.3822(2) 0.5003(3) 0.0170(7) Uani 1 1 d . . . . .
H15 H 0.4242 0.4331 0.5205 0.02 Uiso 1 1 calc R U . . .
C16 C 0.1174(3) 0.3157(2) 0.2667(3) 0.0149(7) Uani 1 1 d . . . . .
C17 C -0.0168(3) 0.3286(3) 0.3714(3) 0.0200(8) Uani 1 1 d . . . . .
H17A H 0.0522 0.3234 0.4362 0.024 Uiso 1 1 calc R U . . .
H17B H -0.0707 0.2811 0.3768 0.024 Uiso 1 1 calc R U . . .
C18 C -0.0698(3) 0.4225(3) 0.3691(3) 0.0260(9) Uani 1 1 d . . . . .
H18A H -0.0939 0.4299 0.4345 0.031 Uiso 1 1 calc R U . . .
H18B H -0.0128 0.4698 0.3715 0.031 Uiso 1 1 calc R U . . .
C19 C -0.1713(3) 0.4344(3) 0.2656(4) 0.0329(10) Uani 1 1 d . . . . .
H19A H -0.1993 0.4975 0.2619 0.039 Uiso 1 1 calc R U . . .
H19B H -0.2328 0.3933 0.2688 0.039 Uiso 1 1 calc R U . . .
C20 C -0.1407(4) 0.4136(3) 0.1625(3) 0.0319(10) Uani 1 1 d . . . . .
H20A H -0.0877 0.4603 0.1531 0.038 Uiso 1 1 calc R U . . .
H20B H -0.2098 0.4156 0.0973 0.038 Uiso 1 1 calc R U . . .
C21 C -0.0860(3) 0.3200(3) 0.1709(3) 0.0201(8) Uani 1 1 d . . . . .
H21A H -0.1413 0.2725 0.1729 0.024 Uiso 1 1 calc R U . . .
H21B H -0.0622 0.309 0.1058 0.024 Uiso 1 1 calc R U . . .
N1 N 0.3966(2) 0.30948(19) 0.5677(2) 0.0127(5) Uani 1 1 d . . . . .
N2 N 0.0119(2) 0.3155(2) 0.2705(2) 0.0155(6) Uani 1 1 d . . . . .
S1 S 0.15250(8) 0.31756(8) 0.15193(7) 0.0297(2) Uani 1 1 d . . . . .
Cl1 Cl 0.58753(7) 0.16920(6) 0.66352(7) 0.01828(18) Uani 1 1 d . . . . .
Cl2 Cl 0.64146(7) 0.38674(6) 0.63336(7) 0.01685(18) Uani 1 1 d . . . . .
Ru1 Ru 0.52546(2) 0.30888(2) 0.72198(2) 0.01255(8) Uani 1 1 d . . . . .

loop_
_atom_site_aniso_label
_atom_site_aniso_U_11
_atom_site_aniso_U_22
_atom_site_aniso_U_33
_atom_site_aniso_U_23
_atom_site_aniso_U_13
_atom_site_aniso_U_12
C1 0.0202(18) 0.0195(19) 0.0125(16) -0.0019(13) 0.0088(14) 0.0023(14)
C2 0.0179(18) 0.023(2) 0.0077(16) -0.0006(13) 0.0031(13) -0.0004(14)
C3 0.0200(18) 0.0200(19) 0.0098(16) 0.0023(13) 0.0028(14) 0.0031(14)
C4 0.0230(18) 0.023(2) 0.0096(16) 0.0033(13) 0.0092(14) 0.0012(15)
C5 0.0155(13) 0.0189(14) 0.0187(13) 0.0001(11) 0.0138(11) -0.0003(11)
C6 0.0163(17) 0.022(2) 0.0117(16) -0.0016(13) 0.0043(13) 0.0081(14)
C7 0.0243(19) 0.0181(19) 0.0190(18) -0.0010(14) 0.0092(15) 0.0015(15)
C8 0.039(2) 0.019(2) 0.0203(19) -0.0038(15) 0.0091(17) 0.0031(17)
C9 0.032(2) 0.020(2) 0.022(2) 0.0027(15) 0.0116(17) 0.0042(16)
C10 0.030(2) 0.020(2) 0.0206(19) 0.0060(15) 0.0097(16) -0.0042(16)
C11 0.0141(17) 0.0190(19) 0.0150(17) 0.0028(13) 0.0057(13) -0.0005(14)
C12 0.0142(17) 0.0192(19) 0.0179(17) -0.0002(14) 0.0080(14) -0.0018(14)
C13 0.0114(15) 0.0186(18) 0.0134(16) 0.0004(13) 0.0070(13) 0.0035(13)
C14 0.0179(17) 0.0166(19) 0.0163(17) 0.0026(13) 0.0063(14) 0.0011(14)
C15 0.0151(17) 0.0170(19) 0.0197(18) 0.0006(14) 0.0068(14) -0.0019(14)
C16 0.0147(16) 0.0148(18) 0.0149(16) 0.0006(13) 0.0046(13) 0.0004(13)
C17 0.0164(17) 0.026(2) 0.0188(18) 0.0002(14) 0.0075(14) 0.0009(15)
C18 0.0200(19) 0.025(2) 0.031(2) -0.0083(16) 0.0067(16) 0.0027(16)
C19 0.019(2) 0.023(2) 0.050(3) -0.0054(19) 0.0023(18) 0.0073(16)
C20 0.027(2) 0.023(2) 0.034(2) 0.0035(17) -0.0066(18) 0.0042(17)
C21 0.0123(16) 0.027(2) 0.0175(17) 0.0002(15) 0.0004(14) -0.0030(15)
N1 0.0121(13) 0.0163(15) 0.0110(13) 0.0011(11) 0.0055(10) 0.0007(12)
N2 0.0125(13) 0.0190(16) 0.0142(14) 0.0029(12) 0.0034(11) 0.0008(12)
S1 0.0184(5) 0.0594(8) 0.0116(4) 0.0024(4) 0.0053(4) 0.0061(5)
Cl1 0.0183(4) 0.0183(4) 0.0179(4) -0.0010(3) 0.0055(3) 0.0024(3)
Cl2 0.0168(4) 0.0184(4) 0.0178(4) -0.0013(3) 0.0089(3) -0.0013(3)
Ru1 0.01164(13) 0.01570(15) 0.01049(13) 0.00053(11) 0.00384(10) 0.00092(11)

loop_
_atom_type_symbol
_atom_type_description
_atom_type_scat_dispersion_real
_atom_type_scat_dispersion_imag
_atom_type_scat_source
C C 0.0033 0.0016 'International Tables Vol C Tables 4.2.6.8 and 6.1.1.4'
H H 0 0 'International Tables Vol C Tables 4.2.6.8 and 6.1.1.4'
N N 0.0061 0.0033 'International Tables Vol C Tables 4.2.6.8 and 6.1.1.4'
S S 0.1246 0.1234 'International Tables Vol C Tables 4.2.6.8 and 6.1.1.4'
Cl Cl 0.1484 0.1585 'International Tables Vol C Tables 4.2.6.8 and 6.1.1.4'
Ru Ru -1.2594 0.8363 'International Tables Vol C Tables 4.2.6.8 and 6.1.1.4'

loop_
_geom_angle_atom_site_label_1
_geom_angle_atom_site_label_2
_geom_angle_atom_site_label_3
_geom_angle
_geom_angle_site_symmetry_1
_geom_angle_site_symmetry_3
_geom_angle_publ_flag
C6 C1 C2 116.8(3) . . ?
C6 C1 C7 123.7(3) . . ?
C2 C1 C7 119.5(3) . . ?
C6 C1 Ru1 70.6(2) . . ?
C2 C1 Ru1 69.53(19) . . ?
C7 C1 Ru1 130.2(2) . . ?
C3 C2 C1 121.9(3) . . ?
C3 C2 Ru1 71.4(2) . . ?
C1 C2 Ru1 71.96(19) . . ?
C3 C2 H2 119 . . ?
C1 C2 H2 119 . . ?
Ru1 C2 H2 130.4 . . ?
C2 C3 C4 121.1(3) . . ?
C2 C3 Ru1 71.25(19) . . ?
C4 C3 Ru1 72.08(19) . . ?
C2 C3 H3 119.4 . . ?
C4 C3 H3 119.4 . . ?
Ru1 C3 H3 129.8 . . ?
C5 C4 C3 116.4(3) . . ?
C5 C4 C10 123.1(3) . . ?
C3 C4 C10 120.4(3) . . ?
C5 C4 Ru1 70.02(19) . . ?
C3 C4 Ru1 69.36(19) . . ?
C10 C4 Ru1 128.2(2) . . ?
C4 C5 C6 123.5(3) . . ?
C4 C5 Ru1 72.91(19) . . ?
C6 C5 Ru1 71.75(19) . . ?
C4 C5 H5 118.2 . . ?
C6 C5 H5 118.2 . . ?
Ru1 C5 H5 129.9 . . ?
C5 C6 C1 120.3(3) . . ?
C5 C6 Ru1 70.40(19) . . ?
C1 C6 Ru1 71.64(19) . . ?
C5 C6 H6 119.9 . . ?
C1 C6 H6 119.9 . . ?
Ru1 C6 H6 130.8 . . ?
C1 C7 C9 114.0(3) . . ?
C1 C7 C8 109.1(3) . . ?
C9 C7 C8 110.5(3) . . ?
C1 C7 H7 107.7 . . ?
C9 C7 H7 107.7 . . ?
C8 C7 H7 107.7 . . ?
C7 C8 H8A 109.5 . . ?
C7 C8 H8B 109.5 . . ?
H8A C8 H8B 109.5 . . ?
C7 C8 H8C 109.5 . . ?
H8A C8 H8C 109.5 . . ?
H8B C8 H8C 109.5 . . ?
C7 C9 H9A 109.5 . . ?
C7 C9 H9B 109.5 . . ?
H9A C9 H9B 109.5 . . ?
C7 C9 H9C 109.5 . . ?
H9A C9 H9C 109.5 . . ?
H9B C9 H9C 109.5 . . ?
C4 C10 H10A 109.5 . . ?
C4 C10 H10B 109.5 . . ?
H10A C10 H10B 109.5 . . ?
C4 C10 H10C 109.5 . . ?
H10A C10 H10C 109.5 . . ?
H10B C10 H10C 109.5 . . ?
N1 C11 C12 123.2(3) . . ?
N1 C11 H11 118.4 . . ?
C12 C11 H11 118.4 . . ?
C11 C12 C13 119.1(3) . . ?
C11 C12 H12 120.4 . . ?
C13 C12 H12 120.4 . . ?
C14 C13 C12 118.2(3) . . ?
C14 C13 C16 119.5(3) . . ?
C12 C13 C16 122.3(3) . . ?
C15 C14 C13 119.2(3) . . ?
C15 C14 H14 120.4 . . ?
C13 C14 H14 120.4 . . ?
N1 C15 C14 123.2(3) . . ?
N1 C15 H15 118.4 . . ?
C14 C15 H15 118.4 . . ?
N2 C16 C13 117.6(3) . . ?
N2 C16 S1 125.3(3) . . ?
C13 C16 S1 117.1(2) . . ?
N2 C17 C18 109.3(3) . . ?
N2 C17 H17A 109.8 . . ?
C18 C17 H17A 109.8 . . ?
N2 C17 H17B 109.8 . . ?
C18 C17 H17B 109.8 . . ?
H17A C17 H17B 108.3 . . ?
C19 C18 C17 110.7(3) . . ?
C19 C18 H18A 109.5 . . ?
C17 C18 H18A 109.5 . . ?
C19 C18 H18B 109.5 . . ?
C17 C18 H18B 109.5 . . ?
H18A C18 H18B 108.1 . . ?
C18 C19 C20 111.3(3) . . ?
C18 C19 H19A 109.4 . . ?
C20 C19 H19A 109.4 . . ?
C18 C19 H19B 109.4 . . ?
C20 C19 H19B 109.4 . . ?
H19A C19 H19B 108 . . ?
C19 C20 C21 110.7(3) . . ?
C19 C20 H20A 109.5 . . ?
C21 C20 H20A 109.5 . . ?
C19 C20 H20B 109.5 . . ?
C21 C20 H20B 109.5 . . ?
H20A C20 H20B 108.1 . . ?
N2 C21 C20 109.3(3) . . ?
N2 C21 H21A 109.8 . . ?
C20 C21 H21A 109.8 . . ?
N2 C21 H21B 109.8 . . ?
C20 C21 H21B 109.8 . . ?
H21A C21 H21B 108.3 . . ?
C15 N1 C11 117.0(3) . . ?
C15 N1 Ru1 122.6(2) . . ?
C11 N1 Ru1 120.0(2) . . ?
C16 N2 C21 121.7(3) . . ?
C16 N2 C17 124.1(3) . . ?
C21 N2 C17 113.2(3) . . ?
N1 Ru1 C2 159.66(12) . . ?
N1 Ru1 C5 90.29(12) . . ?
C2 Ru1 C5 79.79(13) . . ?
N1 Ru1 C3 151.08(12) . . ?
C2 Ru1 C3 37.35(14) . . ?
C5 Ru1 C3 67.51(13) . . ?
N1 Ru1 C6 93.27(11) . . ?
C2 Ru1 C6 68.03(13) . . ?
C5 Ru1 C6 37.84(14) . . ?
C3 Ru1 C6 80.55(13) . . ?
N1 Ru1 C1 121.23(12) . . ?
C2 Ru1 C1 38.52(13) . . ?
C5 Ru1 C1 68.40(13) . . ?
C3 Ru1 C1 68.96(13) . . ?
C6 Ru1 C1 37.76(13) . . ?
N1 Ru1 C4 112.96(12) . . ?
C2 Ru1 C4 68.70(13) . . ?
C5 Ru1 C4 37.07(13) . . ?
C3 Ru1 C4 38.56(13) . . ?
C6 Ru1 C4 68.43(14) . . ?
C1 Ru1 C4 82.23(13) . . ?
N1 Ru1 Cl1 86.25(8) . . ?
C2 Ru1 Cl1 114.10(10) . . ?
C5 Ru1 Cl1 119.91(10) . . ?
C3 Ru1 Cl1 89.15(10) . . ?
C6 Ru1 Cl1 157.75(10) . . ?
C1 Ru1 Cl1 152.18(9) . . ?
C4 Ru1 Cl1 91.26(10) . . ?
N1 Ru1 Cl2 86.88(8) . . ?
C2 Ru1 Cl2 93.71(10) . . ?
C5 Ru1 Cl2 152.37(10) . . ?
C3 Ru1 Cl2 121.44(10) . . ?
C6 Ru1 Cl2 114.86(10) . . ?
C1 Ru1 Cl2 89.74(9) . . ?
C4 Ru1 Cl2 160.00(10) . . ?
Cl1 Ru1 Cl2 87.35(3) . . ?

loop_
_geom_bond_atom_site_label_1
_geom_bond_atom_site_label_2
_geom_bond_distance
_geom_bond_site_symmetry_2
_geom_bond_publ_flag
C1 C6 1.419(5) . ?
C1 C2 1.441(5) . ?
C1 C7 1.514(5) . ?
C1 Ru1 2.200(3) . ?
C2 C3 1.388(5) . ?
C2 Ru1 2.167(3) . ?
C2 H2 0.95 . ?
C3 C4 1.445(5) . ?
C3 Ru1 2.169(3) . ?
C3 H3 0.95 . ?
C4 C5 1.391(5) . ?
C4 C10 1.490(5) . ?
C4 Ru1 2.206(3) . ?
C5 C6 1.412(5) . ?
C5 Ru1 2.169(3) . ?
C5 H5 0.95 . ?
C6 Ru1 2.186(3) . ?
C6 H6 0.95 . ?
C7 C9 1.522(5) . ?
C7 C8 1.532(5) . ?
C7 H7 1 . ?
C8 H8A 0.98 . ?
C8 H8B 0.98 . ?
C8 H8C 0.98 . ?
C9 H9A 0.98 . ?
C9 H9B 0.98 . ?
C9 H9C 0.98 . ?
C10 H10A 0.98 . ?
C10 H10B 0.98 . ?
C10 H10C 0.98 . ?
C11 N1 1.350(4) . ?
C11 C12 1.383(5) . ?
C11 H11 0.95 . ?
C12 C13 1.391(5) . ?
C12 H12 0.95 . ?
C13 C14 1.389(5) . ?
C13 C16 1.493(5) . ?
C14 C15 1.380(5) . ?
C14 H14 0.95 . ?
C15 N1 1.350(4) . ?
C15 H15 0.95 . ?
C16 N2 1.335(4) . ?
C16 S1 1.674(3) . ?
C17 N2 1.469(4) . ?
C17 C18 1.530(5) . ?
C17 H17A 0.99 . ?
C17 H17B 0.99 . ?
C18 C19 1.523(5) . ?
C18 H18A 0.99 . ?
C18 H18B 0.99 . ?
C19 C20 1.527(6) . ?
C19 H19A 0.99 . ?
C19 H19B 0.99 . ?
C20 C21 1.528(5) . ?
C20 H20A 0.99 . ?
C20 H20B 0.99 . ?
C21 N2 1.459(4) . ?
C21 H21A 0.99 . ?
C21 H21B 0.99 . ?
N1 Ru1 2.113(3) . ?
Cl1 Ru1 2.4053(9) . ?
Cl2 Ru1 2.4085(9) . ?
